data_4114010
loop_
_publ_author_name
'J.-H. Liao'
'G. M. Marking'
'K. F. Hsu'
'Y. Matsushita'
'M. D. Ewbank'
'R. Borwick'
'P. Cunningham'
'M. J. Rosker'
'M. G. Kanatzidis'

_publ_section_title
;
 \a- and \b-A2Hg3M2S8 (A = K, Rb; M = Ge, Sn): Polar Quaternary
 Chalcogenides with Strong Nonlinear Optical Response
;
_journal_name_full 'Journal of the American Chemical Society'
_journal_page_first 9484
_journal_page_last 9493
_journal_paper_doi 10.1021/ja034121l
_journal_volume 125
_journal_year 2003
_chemical_formula_moiety 'K2 Hg3 Sn2 S8'
_chemical_formula_sum 'Hg3 K2 S8 Sn2'
_chemical_formula_weight 1173.83
_chemical_name_systematic
;
 potassium mercury tin sulfide (2/3/2/8)
;
_space_group_IT_number 41
_symmetry_cell_setting orthorhombic
_symmetry_space_group_name_Hall 'A 2 -2ab'
_symmetry_space_group_name_H-M 'A b a 2'
_atom_sites_solution_hydrogens geom
_atom_sites_solution_primary direct
_atom_sites_solution_secondary difmap
_audit_creation_method SHELXL-97
_cell_angle_alpha 90.00
_cell_angle_beta 90.00
_cell_angle_gamma 90.00
_cell_formula_units_Z 8
_cell_length_a 19.5634(25)
_cell_length_b 9.8527(13)
_cell_length_c 8.4667(11)
_cell_measurement_reflns_used 842
_cell_measurement_temperature 293(2)
_cell_measurement_theta_max 27.774
_cell_measurement_theta_min 3.339
_cell_volume 1632.0(4)
_computing_cell_refinement 'Bruker SMART'
_computing_data_collection 'Bruker SMART'
_computing_data_reduction 'Bruker SAINT'
_computing_molecular_graphics 'Bruker SHELXTL'
_computing_publication_material 'Bruker SHELXTL'
_computing_structure_refinement 'SHELXL-97 (Sheldrick, 1997)'
_computing_structure_solution 'SHELXS-97 (Sheldrick, 1990)'
_diffrn_ambient_temperature 293(2)
_diffrn_measured_fraction_theta_full 0.924
_diffrn_measured_fraction_theta_max 0.924
_diffrn_measurement_device_type 'CCD area detector'
_diffrn_measurement_method 'phi and omega scans'
_diffrn_radiation_monochromator graphite
_diffrn_radiation_source 'fine-focus sealed tube'
_diffrn_radiation_type MoK\a
_diffrn_radiation_wavelength 0.71073
_diffrn_reflns_av_R_equivalents 0.0662
_diffrn_reflns_av_sigmaI/netI 0.0435
_diffrn_reflns_limit_h_max 21
_diffrn_reflns_limit_h_min -25
_diffrn_reflns_limit_k_max 10
_diffrn_reflns_limit_k_min -12
_diffrn_reflns_limit_l_max 10
_diffrn_reflns_limit_l_min -9
_diffrn_reflns_number 4712
_diffrn_reflns_theta_full 28.27
_diffrn_reflns_theta_max 28.27
_diffrn_reflns_theta_min 2.08
_exptl_absorpt_coefficient_mu 65.283
_exptl_absorpt_correction_T_max 1.0000
_exptl_absorpt_correction_T_min 0.4625
_exptl_absorpt_correction_type none
_exptl_absorpt_process_details
;
 The absorption correction was based on 3905 symmetry-equivalent reflections
 using the SADABS program. Sheldric, G. M. (1996). SADABS. Bruker Area
Detector
 Absorption Correction Software. University of Gottingen, Germany.
;
_exptl_crystal_colour yellow
_exptl_crystal_density_diffrn 9.555
_exptl_crystal_description chunk
_exptl_crystal_F_000 4048
_exptl_crystal_size_max 0.2
_exptl_crystal_size_mid 0.05
_exptl_crystal_size_min 0.05
_refine_diff_density_max 3.761
_refine_diff_density_min -3.434
_refine_diff_density_rms 0.498
_refine_ls_abs_structure_details 'Flack H D (1983), Acta Cryst. A39, 876-881'
_refine_ls_abs_structure_Flack 0.012(9)
_refine_ls_extinction_coef 0.00219(15)
_refine_ls_extinction_expression Fc^*^=kFc[1+0.001xFc^2^\l^3^/sin(2\q)]^-1/4^
_refine_ls_extinction_method SHELXL
_refine_ls_goodness_of_fit_ref 0.964
_refine_ls_hydrogen_treatment mixed
_refine_ls_matrix_type full
_refine_ls_number_parameters 65
_refine_ls_number_reflns 1638
_refine_ls_number_restraints 1
_refine_ls_restrained_S_all 0.964
_refine_ls_R_factor_all 0.0445
_refine_ls_R_factor_gt 0.0430
_refine_ls_shift/su_max 0.000
_refine_ls_shift/su_mean 0.000
_refine_ls_structure_factor_coef Fsqd
_refine_ls_weighting_details 'calc w=1/[\s^2^(Fo^2^)+(0.0966P)^2^+0.0000P] where P=(Fo^2^+2Fc^2^)/3'
_refine_ls_weighting_scheme calc
_refine_ls_wR_factor_gt 0.1133
_refine_ls_wR_factor_ref 0.1145
_reflns_number_gt 1567
_reflns_number_total 1638
_reflns_threshold_expression >2sigma(I)
_cod_data_source_file ja034121lsi20030416_055253_2.cif
_cod_data_source_block K2Hg3Sn2S8(2)
_cod_original_cell_volume 1632.0(6)
_cod_database_code 4114010

loop_
_symmetry_equiv_pos_as_xyz
'x, y, z'
'-x, -y, z'
'x+1/2, -y+1/2, z'
'-x+1/2, y+1/2, z'
'x, y+1/2, z+1/2'
'-x, -y+1/2, z+1/2'
'x+1/2, -y+1, z+1/2'
'-x+1/2, y+1, z+1/2'

loop_
_atom_site_label
_atom_site_type_symbol
_atom_site_fract_x
_atom_site_fract_y
_atom_site_fract_z
_atom_site_U_iso_or_equiv
_atom_site_adp_type
_atom_site_occupancy
_atom_site_symmetry_multiplicity
_atom_site_calc_flag
_atom_site_refinement_flags
Hg1 Hg 0.5000 1.0000 0.48983(13) 0.0229(2) Uani 1 2 d S
Hg2 Hg 0.25481(3) 0.53930(6) 0.64877(9) 0.0288(2) Uani 1 1 d .
Sn Sn 0.36680(4) 0.78503(7) 0.33705(11) 0.0136(2) Uani 1 1 d .
K K 0.38367(19) 0.7934(3) 0.8441(5) 0.0295(7) Uani 1 1 d .
S1 S 0.26696(19) 0.7874(3) 0.4904(5) 0.0205(7) Uani 1 1 d .
S2 S 0.46920(16) 0.7698(3) 0.4958(5) 0.0197(7) Uani 1 1 d .
S3 S 0.37500(18) 0.4892(3) 0.6832(5) 0.0190(7) Uani 1 1 d .
S4 S 0.13284(16) 0.5833(3) 0.6791(4) 0.0178(7) Uiso 1 1 d .

loop_
_atom_site_aniso_label
_atom_site_aniso_U_11
_atom_site_aniso_U_22
_atom_site_aniso_U_33
_atom_site_aniso_U_23
_atom_site_aniso_U_13
_atom_site_aniso_U_12
Hg1 0.0230(4) 0.0184(4) 0.0273(4) 0.000 0.000 -0.0057(3)
Hg2 0.0190(3) 0.0280(4) 0.0395(4) 0.0009(3) -0.0008(3) 0.0054(2)
Sn 0.0142(4) 0.0136(4) 0.0129(5) -0.0006(4) -0.0003(4) -0.0008(3)
K 0.0323(18) 0.0278(16) 0.0284(18) 0.0024(14) 0.0053(18) 0.0045(12)
S1 0.0182(15) 0.0177(16) 0.0255(19) 0.0037(13) 0.0059(16) 0.0013(10)
S2 0.0174(15) 0.0159(14) 0.0258(17) 0.0053(14) -0.0049(13) -0.0023(11)
S3 0.0197(16) 0.0163(14) 0.0208(19) 0.0036(12) -0.0013(14) -0.0024(11)

loop_
_atom_type_symbol
_atom_type_description
_atom_type_scat_dispersion_real
_atom_type_scat_dispersion_imag
_atom_type_scat_source
S S 0.1246 0.1234 'International Tables Vol C Tables 4.2.6.8 and 6.1.1.4'
K K 0.2009 0.2494 'International Tables Vol C Tables 4.2.6.8 and 6.1.1.4'
Sn Sn -0.6537 1.4246 'International Tables Vol C Tables 4.2.6.8 and 6.1.1.4'
Hg Hg -2.3894 9.2266 'International Tables Vol C Tables 4.2.6.8 and 6.1.1.4'

loop_
_geom_angle_atom_site_label_1
_geom_angle_atom_site_label_2
_geom_angle_atom_site_label_3
_geom_angle
_geom_angle_site_symmetry_1
_geom_angle_site_symmetry_3
_geom_angle_publ_flag
S2 Hg1 S2 177.5(2) . 2_675 yes
S2 Hg1 K 125.18(10) . 5_554 no
S2 Hg1 K 55.77(10) 2_675 5_554 no
S2 Hg1 K 55.77(10) . 6_664 no
S2 Hg1 K 125.18(10) 2_675 6_664 no
K Hg1 K 142.93(14) 5_554 6_664 no
S3 Hg2 S4 166.96(13) . . yes
S3 Hg2 S1 98.83(10) . . yes
S4 Hg2 S1 88.75(10) . . yes
S3 Hg2 S1 91.38(11) . 4_545 yes
S4 Hg2 S1 93.32(10) . 4_545 yes
S1 Hg2 S1 123.18(16) . 4_545 yes
S3 Hg2 K 56.95(10) . . no
S4 Hg2 K 118.13(9) . . no
S1 Hg2 K 65.77(11) . . no
S1 Hg2 K 148.23(9) 4_545 . no
S3 Hg2 K 119.05(9) . 4_545 no
S4 Hg2 K 53.16(10) . 4_545 no
S1 Hg2 K 141.82(9) . 4_545 no
S1 Hg2 K 64.26(10) 4_545 4_545 no
K Hg2 K 130.48(12) . 4_545 no
S1 Sn S4 108.65(12) . 8_544 yes
S1 Sn S3 110.33(12) . 5_554 yes
S4 Sn S3 113.06(13) 8_544 5_554 yes
S1 Sn S2 112.52(15) . . yes
S4 Sn S2 104.87(11) 8_544 . yes
S3 Sn S2 107.35(12) 5_554 . yes
S4 K S1 95.33(12) 4 8_545 yes
S4 K S2 116.02(13) 4 6_665 yes
S1 K S2 131.87(18) 8_545 6_665 yes
S4 K S3 128.78(17) 4 . yes
S1 K S3 95.49(13) 8_545 . yes
S2 K S3 92.00(12) 6_665 . yes
S4 K S2 74.42(12) 4 . yes
S1 K S2 142.05(17) 8_545 . yes
S2 K S2 83.83(10) 6_665 . yes
S3 K S2 66.70(11) . . yes
S4 K S3 81.95(12) 4 5 yes
S1 K S3 69.15(13) 8_545 5 yes
S2 K S3 79.66(13) 6_665 5 yes
S3 K S3 147.84(18) . 5 yes
S2 K S3 141.41(14) . 5 yes
S4 K S4 150.14(18) 4 8_545 yes
S1 K S4 66.00(12) 8_545 8_545 yes
S2 K S4 69.31(11) 6_665 8_545 yes
S3 K S4 78.10(11) . 8_545 yes
S2 K S4 134.64(12) . 8_545 yes
S3 K S4 69.87(12) 5 8_545 yes
S4 K S1 66.74(11) 4 . yes
S1 K S1 75.46(9) 8_545 . yes
S2 K S1 149.07(16) 6_665 . yes
S3 K S1 68.02(11) . . yes
S2 K S1 66.88(12) . . yes
S3 K S1 129.67(13) 5 . yes
S4 K S1 125.08(13) 8_545 . yes
S4 K Hg1 149.77(13) 4 5_545 no
S1 K Hg1 113.80(12) 8_545 5_545 no
S2 K Hg1 37.16(7) 6_665 5_545 no
S3 K Hg1 58.95(8) . 5_545 no
S2 K Hg1 86.34(9) . 5_545 no
S3 K Hg1 100.38(12) 5 5_545 no
S4 K Hg1 50.25(7) 8_545 5_545 no
S1 K Hg1 126.62(11) . 5_545 no
S4 K Hg2 108.74(13) 4 . no
S1 K Hg2 63.81(9) 8_545 . no
S2 K Hg2 128.39(11) 6_665 . no
S3 K Hg2 37.97(7) . . no
S2 K Hg2 84.65(11) . . no
S3 K Hg2 132.40(12) 5 . no
S4 K Hg2 84.57(9) 8_545 . no
S1 K Hg2 42.64(7) . . no
Hg1 K Hg2 92.03(7) 5_545 . no
S4 K Hg2 37.64(7) 4 4 no
S1 K Hg2 63.02(9) 8_545 4 no
S2 K Hg2 153.02(12) 6_665 4 no
S3 K Hg2 110.20(13) . 4 no
S2 K Hg2 90.92(11) . 4 no
S3 K Hg2 88.41(9) 5 4 no
S4 K Hg2 128.85(12) 8_545 4 no
S1 K Hg2 43.02(7) . 4 no
Hg1 K Hg2 168.97(11) 5_545 4 no
Hg2 K Hg2 77.07(7) . 4 no
Sn S1 Hg2 109.10(12) . . yes
Sn S1 Hg2 113.15(12) . 4 yes
Hg2 S1 Hg2 121.46(16) . 4 yes
Sn S1 K 123.61(19) . 8_544 no
Hg2 S1 K 97.10(12) . 8_544 no
Hg2 S1 K 91.62(11) 4 8_544 no
Sn S1 K 86.30(12) . . no
Hg2 S1 K 71.59(10) . . no
Hg2 S1 K 72.72(11) 4 . no
K S1 K 150.04(18) 8_544 . no
Hg1 S2 Sn 98.10(12) . . yes
Hg1 S2 K 87.07(11) . 6_664 no
Sn S2 K 122.15(17) . 6_664 no
Hg1 S2 K 94.53(13) . . no
Sn S2 K 94.03(13) . . no
K S2 K 143.24(16) 6_664 . no
Sn S3 Hg2 99.86(13) 5_545 . no
Sn S3 K 122.72(16) 5_545 . no
Hg2 S3 K 85.08(12) . . no
Sn S3 K 89.23(12) 5_545 5_544 no
Hg2 S3 K 93.52(13) . 5_544 no
K S3 K 147.84(18) . 5_544 no
Sn S4 Hg2 101.73(12) 8_545 . no
Sn S4 K 119.83(15) 8_545 4_545 no
Hg2 S4 K 89.20(12) . 4_545 no
Sn S4 K 87.83(11) 8_545 8_544 no
Hg2 S4 K 96.28(12) . 8_544 no
K S4 K 150.14(18) 4_545 8_544 no

loop_
_geom_bond_atom_site_label_1
_geom_bond_atom_site_label_2
_geom_bond_distance
_geom_bond_site_symmetry_2
_geom_bond_publ_flag
Hg1 S2 2.347(3) . yes
Hg1 S2 2.347(3) 2_675 yes
Hg1 K 3.881(3) 5_554 no
Hg1 K 3.881(3) 6_664 no
Hg2 S3 2.420(4) . yes
Hg2 S4 2.439(3) . yes
Hg2 S1 2.798(3) . yes
Hg2 S1 2.853(4) 4_545 yes
Hg2 K 3.919(4) . no
Hg2 K 3.993(4) 4_545 no
Sn S1 2.345(4) . yes
Sn S4 2.396(3) 8_544 yes
Sn S3 2.402(3) 5_554 yes
Sn S2 2.417(3) . yes
K S4 3.196(5) 4 yes
K S1 3.197(5) 8_545 yes
K S2 3.213(5) 6_665 yes
K S3 3.297(5) . yes
K S2 3.399(6) . yes
K S3 3.462(6) 5 yes
K S4 3.526(5) 8_545 yes
K S1 3.767(6) . yes
K Hg1 3.881(3) 5_545 no
K Hg2 3.993(4) 4 no
S1 Hg2 2.853(4) 4 no
S1 K 3.197(5) 8_544 no
S2 K 3.213(5) 6_664 no
S3 Sn 2.402(3) 5_545 no
S3 K 3.462(6) 5_544 no
S4 Sn 2.396(3) 8_545 no
S4 K 3.196(5) 4_545 no
S4 K 3.526(5) 8_544 no
